data_4000676
loop_
_publ_author_name
'Roswitha Zeis'
'Celine Besnard'
'Theo Siegrist'
'Carl Schlockermann'
'Xiaoliu Chi'
'Christian Kloc'

_publ_section_title
;
 Field Effect Studies on Rubrene and Impurities of Rubrene
;
_journal_issue 2
_journal_name_full 'Chem. Mater.'
_journal_page_first 244
_journal_page_last 248
_journal_paper_doi 10.1021/cm0502626
_journal_volume 18
_journal_year 2006
_chemical_formula_moiety 'C42 H26'
_chemical_formula_sum 'C42 H26'
_chemical_formula_weight 530.67
_space_group_IT_number 2
_symmetry_cell_setting triclinic
_symmetry_space_group_name_Hall '-P 1'
_symmetry_space_group_name_H-M 'P -1'
_atom_sites_solution_hydrogens geom
_atom_sites_solution_primary direct
_audit_creation_date 04-12-14
_audit_creation_method CRYSTALS_ver_12.39
_cell_angle_alpha 92.83(3)
_cell_angle_beta 84.46(3)
_cell_angle_gamma 116.99(4)
_cell_formula_units_Z 2
_cell_length_a 10.315(4)
_cell_length_b 12.055(4)
_cell_length_c 12.583(5)
_cell_measurement_reflns_used 0
_cell_measurement_temperature 293
_cell_measurement_theta_max 0
_cell_measurement_theta_min 0
_cell_volume 1387.7(10)
_computing_cell_refinement 'USER DEFINED CELL REFINEMENT'
_computing_data_collection 'USER DEFINED DATA COLLECTION'
_computing_data_reduction 'USER DEFINED DATA REDUCTION'
_computing_molecular_graphics 'CAMERON (Watkin et al 1996)'
_computing_publication_material 'CRYSTALS (Betteridge et al 2003)'
_computing_structure_refinement 'CRYSTALS (Betteridge et al 2003)'
_computing_structure_solution 'SHELXS 86 (Sheldrick, 1986)'
_diffrn_ambient_temperature 293
_diffrn_measured_fraction_theta_full 0.817
_diffrn_measured_fraction_theta_max 0.674
_diffrn_measurement_device_type Unknown
_diffrn_measurement_method \w/2\q
_diffrn_radiation_monochromator graphite
_diffrn_radiation_type 'Mo K\a'
_diffrn_radiation_wavelength 0.71073
_diffrn_reflns_av_R_equivalents 0.076
_diffrn_reflns_limit_h_max 15
_diffrn_reflns_limit_h_min -12
_diffrn_reflns_limit_k_max 17
_diffrn_reflns_limit_k_min -17
_diffrn_reflns_limit_l_max 18
_diffrn_reflns_limit_l_min -13
_diffrn_reflns_number 9306
_diffrn_reflns_theta_full 25.053
_diffrn_reflns_theta_max 32.119
_diffrn_reflns_theta_min 3.422
_diffrn_standards_number 0
_exptl_absorpt_coefficient_mu 0.072
_exptl_absorpt_correction_T_max 1.0000
_exptl_absorpt_correction_T_min 1.0000
_exptl_absorpt_correction_type none
_exptl_crystal_colour white
_exptl_crystal_density_diffrn 1.270
_exptl_crystal_description prism
_exptl_crystal_F_000 556
_exptl_crystal_size_max 0.2
_exptl_crystal_size_mid 0.2
_exptl_crystal_size_min 0.1
_refine_diff_density_max 0.59
_refine_diff_density_min -0.39
_refine_ls_extinction_method None
_refine_ls_goodness_of_fit_ref 1.1536
_refine_ls_hydrogen_treatment noref
_refine_ls_matrix_type full
_refine_ls_number_parameters 169
_refine_ls_number_reflns 1439
_refine_ls_number_restraints 0
_refine_ls_R_factor_all 0.2876
_refine_ls_R_factor_gt 0.1068
_refine_ls_shift/su_max 0.000050
_refine_ls_structure_factor_coef F
_refine_ls_weighting_details
;
 Method, part 1, Chebychev polynomial, (Watkin, 1994, Prince, 1982) 
 [weight] = 1.0/[A~0~*T~0~(x)+A~1~*T~1~(x) ... +A~n-1~]*T~n-1~(x)] 
 where A~i~ are the Chebychev coefficients listed below and x= Fcalc/Fmax 
 Method = Robust Weighting (Prince, 1982) 
 W = [weight] * [1-(deltaF/6*sigmaF)^2^]^2^ 
 A~i~ are: 
 7.94 0.717 5.48 
;
_refine_ls_weighting_scheme calc
_refine_ls_wR_factor_all 0.1806
_refine_ls_wR_factor_gt 0.1229
_refine_ls_wR_factor_ref 0.1229
_reflns_limit_h_max 15
_reflns_limit_h_min -15
_reflns_limit_k_max 17
_reflns_limit_k_min -17
_reflns_limit_l_max 18
_reflns_limit_l_min 0
_reflns_number_gt 1439
_reflns_number_total 6568
_reflns_threshold_expression I>2.00u(I)
_cod_depositor_comments
;
The following automatic conversions were performed:
'_symmetry_cell_setting' value 'Triclinic' changed to 'triclinic'
according to '/home/saulius/struct/CIF-dictionaries/cif_core.dic'
dictionary named 'cif_core.dic' version 2.4.1 from 2010-06-29.

Automatic conversion script
Id: cif_fix_enum 1527 2010-12-29 10:47:43Z saulius 
;
_cod_original_sg_symbol_H-M 'P -1 '
_cod_database_code 4000676

loop_
_symmetry_equiv_pos_as_xyz
x,y,z
-x,-y,-z

loop_
_atom_site_label
_atom_site_type_symbol
_atom_site_fract_x
_atom_site_fract_y
_atom_site_fract_z
_atom_site_U_iso_or_equiv
_atom_site_occupancy
_atom_site_adp_type
C1 C 0.4586(12) 0.5399(9) 0.8493(8) 0.057(3) 1.0000 Uiso
C2 C 0.5430(12) 0.4843(9) 0.8271(8) 0.055(3) 1.0000 Uiso
C3 C 0.4938(12) 0.3717(9) 0.7737(8) 0.050(3) 1.0000 Uiso
C4 C 0.3512(11) 0.3125(8) 0.7441(7) 0.040(2) 1.0000 Uiso
C5 C 0.2598(10) 0.3697(8) 0.7675(7) 0.037(2) 1.0000 Uiso
C6 C 0.3164(11) 0.4841(8) 0.8213(7) 0.045(3) 1.0000 Uiso
C7 C 0.1000(10) 0.3056(8) 0.7394(7) 0.039(2) 1.0000 Uiso
C8 C 0.0490(10) 0.1707(8) 0.7628(7) 0.037(2) 1.0000 Uiso
C9 C 0.1380(10) 0.1143(8) 0.7392(7) 0.035(2) 1.0000 Uiso
C10 C 0.2900(11) 0.1842(8) 0.6871(7) 0.041(2) 1.0000 Uiso
C11 C 0.3536(13) 0.0938(9) 0.7108(8) 0.056(3) 1.0000 Uiso
C12 C 0.4906(17) 0.1049(13) 0.6774(11) 0.090(4) 1.0000 Uiso
C13 C 0.5210(19) 0.0089(15) 0.7016(13) 0.114(5) 1.0000 Uiso
C14 C 0.4183(19) -0.0949(14) 0.7556(12) 0.104(5) 1.0000 Uiso
C15 C 0.2840(16) -0.1065(11) 0.7861(10) 0.079(4) 1.0000 Uiso
C16 C 0.2443(12) -0.0116(9) 0.7641(8) 0.050(3) 1.0000 Uiso
C17 C 0.1129(11) 0.0043(8) 0.7861(7) 0.040(2) 1.0000 Uiso
C18 C -0.0213(11) -0.0586(8) 0.8522(7) 0.039(2) 1.0000 Uiso
C19 C -0.0618(12) -0.1768(9) 0.8977(8) 0.055(3) 1.0000 Uiso
C20 C -0.1862(13) -0.2312(9) 0.9665(8) 0.058(3) 1.0000 Uiso
C21 C -0.2739(12) -0.1758(9) 0.9875(8) 0.058(3) 1.0000 Uiso
C22 C -0.2408(12) -0.0651(9) 0.9449(8) 0.053(3) 1.0000 Uiso
C23 C -0.1121(11) -0.0021(8) 0.8754(7) 0.044(3) 1.0000 Uiso
C24 C -0.0714(11) 0.1178(8) 0.8345(7) 0.040(2) 1.0000 Uiso
C25 C -0.1140(12) 0.2168(9) 0.8641(8) 0.050(3) 1.0000 Uiso
C26 C -0.2278(14) 0.2221(11) 0.9299(10) 0.074(4) 1.0000 Uiso
C27 C -0.2368(16) 0.3331(12) 0.9442(10) 0.084(4) 1.0000 Uiso
C28 C -0.1388(16) 0.4393(12) 0.8951(11) 0.089(4) 1.0000 Uiso
C29 C -0.0250(14) 0.4391(11) 0.8262(9) 0.072(3) 1.0000 Uiso
C30 C -0.0145(12) 0.3282(9) 0.8133(8) 0.052(3) 1.0000 Uiso
C31 C 0.0809(12) 0.3279(9) 0.6244(8) 0.050(3) 1.0000 Uiso
C32 C 0.1742(16) 0.4320(12) 0.5714(11) 0.089(4) 1.0000 Uiso
C33 C 0.151(2) 0.4530(15) 0.4612(14) 0.120(6) 1.0000 Uiso
C34 C 0.0389(19) 0.3636(15) 0.4184(12) 0.105(5) 1.0000 Uiso
C35 C -0.0648(17) 0.2630(14) 0.4694(12) 0.099(5) 1.0000 Uiso
C36 C -0.0360(14) 0.2452(11) 0.5736(10) 0.077(4) 1.0000 Uiso
C37 C 0.2984(11) 0.1979(8) 0.5650(7) 0.042(2) 1.0000 Uiso
C38 C 0.4044(13) 0.3010(10) 0.5150(8) 0.059(3) 1.0000 Uiso
C39 C 0.4094(13) 0.3106(10) 0.4026(9) 0.069(3) 1.0000 Uiso
C40 C 0.3119(12) 0.2180(9) 0.3451(8) 0.053(3) 1.0000 Uiso
C41 C 0.2084(12) 0.1165(9) 0.3952(8) 0.050(3) 1.0000 Uiso
C42 C 0.1978(11) 0.1049(9) 0.5060(8) 0.050(3) 1.0000 Uiso
H11 H 0.4941 0.6215 0.8867 0.0666 1.0000 Uiso
H21 H 0.6470 0.5259 0.8476 0.0683 1.0000 Uiso
H31 H 0.5593 0.3313 0.7555 0.0645 1.0000 Uiso
H61 H 0.2508 0.5250 0.8399 0.0609 1.0000 Uiso
H121 H 0.5633 0.1782 0.6374 0.1082 1.0000 Uiso
H131 H 0.6151 0.0108 0.6769 0.1435 1.0000 Uiso
H141 H 0.4368 -0.1662 0.7745 0.1493 1.0000 Uiso
H151 H 0.2040 -0.1806 0.8241 0.1056 1.0000 Uiso
H191 H 0.0004 -0.2203 0.8804 0.0724 1.0000 Uiso
H201 H -0.2086 -0.3151 0.9991 0.0817 1.0000 Uiso
H211 H -0.3629 -0.2178 1.0375 0.0769 1.0000 Uiso
H221 H -0.3093 -0.0262 0.9602 0.0730 1.0000 Uiso
H261 H -0.3019 0.1451 0.9654 0.0967 1.0000 Uiso
H271 H -0.3184 0.3337 0.9953 0.1193 1.0000 Uiso
H281 H -0.1473 0.5180 0.9054 0.1280 1.0000 Uiso
H291 H 0.0481 0.5168 0.7871 0.1017 1.0000 Uiso
H321 H 0.2561 0.4993 0.6045 0.1201 1.0000 Uiso
H331 H 0.2237 0.5277 0.4226 0.1709 1.0000 Uiso
H341 H 0.0163 0.3831 0.3458 0.1753 1.0000 Uiso
H351 H -0.1457 0.1974 0.4352 0.1771 1.0000 Uiso
H361 H -0.1085 0.1692 0.6135 0.1147 1.0000 Uiso
H381 H 0.4788 0.3705 0.5533 0.0694 1.0000 Uiso
H391 H 0.4853 0.3870 0.3665 0.0796 1.0000 Uiso
H401 H 0.3139 0.2273 0.2657 0.0650 1.0000 Uiso
H411 H 0.1359 0.0471 0.3551 0.0714 1.0000 Uiso
H421 H 0.1223 0.0288 0.5426 0.0644 1.0000 Uiso

loop_
_atom_type_symbol
_atom_type_scat_dispersion_real
_atom_type_scat_dispersion_imag
_atom_type_scat_Cromer_Mann_a1
_atom_type_scat_Cromer_Mann_b1
_atom_type_scat_Cromer_Mann_a2
_atom_type_scat_Cromer_Mann_b2
_atom_type_scat_Cromer_Mann_a3
_atom_type_scat_Cromer_Mann_b3
_atom_type_scat_Cromer_Mann_a4
_atom_type_scat_Cromer_Mann_b4
_atom_type_scat_Cromer_Mann_c
_atom_type_scat_source
C 0.0033 0.0016 2.3100 20.8439 1.0200 10.2075 1.5886 0.5687 0.8650 51.6512 0.2156 'International Tables Vol C 4.2.6.8 and 6.1.1.4'
H 0.0000 0.0000 0.4930 10.5109 0.3229 26.1257 0.1402 3.1424 0.0408 57.7998 0.0030 'International Tables Vol C 4.2.6.8 and 6.1.1.4'
O 0.0106 0.0060 3.0485 13.2771 2.2868 5.7011 1.5463 0.3239 0.8670 32.9089 0.2508 'International Tables Vol C 4.2.6.8 and 6.1.1.4'
